data_4347270
loop_
_publ_author_name
'Li, Li'
'Nishihara, Sadafumi'
'Inoue, Katsuya'
'Kurmoo, Mohamedally'

_publ_section_title
;
 Progressive Transformation between Two Magnetic Ground States for One
 Crystal Structure of a Chiral Molecular Magnet.
;
_journal_issue 6
_journal_name_full 'Inorganic chemistry'
_journal_page_first 3047
_journal_page_last 3057
_journal_paper_doi 10.1021/acs.inorgchem.5b02956
_journal_volume 55
_journal_year 2016
_chemical_formula_sum 'C5 H8 Cr0.33 Mn N4 O2.5'
_chemical_formula_weight 236.43
_space_group_IT_number 173
_space_group_name_Hall 'P 6c'
_space_group_name_H-M_alt 'P 63'
_symmetry_cell_setting hexagonal
_symmetry_space_group_name_H-M 'P 63'
_atom_sites_solution_hydrogens geom
_atom_sites_solution_primary direct
_atom_sites_solution_secondary difmap
_audit_creation_method SHELXL-97
_cell_angle_alpha 90.00
_cell_angle_beta 90.00
_cell_angle_gamma 120.00
_cell_formula_units_Z 6
_cell_length_a 13.5739(5)
_cell_length_b 13.5739(5)
_cell_length_c 8.1156(3)
_cell_measurement_reflns_used 5464
_cell_measurement_temperature 403(2)
_cell_measurement_theta_max 27.16
_cell_measurement_theta_min 3.00
_cell_volume 1294.97(8)
_computing_cell_refinement 'Bruker SAINT'
_computing_data_collection 'Bruker APEX2'
_computing_data_reduction 'Bruker SAINT'
_computing_structure_refinement 'SHELXL-97 (Sheldrick, 1997)'
_computing_structure_solution 'SHELXS-97 (Sheldrick, 1990)'
_diffrn_ambient_temperature 403(2)
_diffrn_measured_fraction_theta_full 0.972
_diffrn_measured_fraction_theta_max 0.972
_diffrn_measurement_device_type 'Bruker APEX-II CCD'
_diffrn_measurement_method '\f and \w scans'
_diffrn_radiation_monochromator graphite
_diffrn_radiation_source 'fine-focus sealed tube'
_diffrn_radiation_type MoK\a
_diffrn_radiation_wavelength 0.71073
_diffrn_reflns_av_R_equivalents 0.0273
_diffrn_reflns_av_sigmaI/netI 0.0322
_diffrn_reflns_limit_h_max 17
_diffrn_reflns_limit_h_min -15
_diffrn_reflns_limit_k_max 17
_diffrn_reflns_limit_k_min -16
_diffrn_reflns_limit_l_max 9
_diffrn_reflns_limit_l_min -10
_diffrn_reflns_number 9267
_diffrn_reflns_theta_full 27.87
_diffrn_reflns_theta_max 27.87
_diffrn_reflns_theta_min 3.00
_diffrn_standards_number 0
_exptl_absorpt_coefficient_mu 1.901
_exptl_absorpt_correction_T_max 0.8327
_exptl_absorpt_correction_T_min 0.5994
_exptl_absorpt_correction_type multi-scan
_exptl_crystal_colour orange
_exptl_crystal_density_diffrn 1.819
_exptl_crystal_density_method 'not measured'
_exptl_crystal_description prism
_exptl_crystal_F_000 714
_exptl_crystal_size_max 0.30
_exptl_crystal_size_mid 0.10
_exptl_crystal_size_min 0.10
_refine_diff_density_max 1.181
_refine_diff_density_min -0.847
_refine_diff_density_rms 0.145
_refine_ls_abs_structure_details 'Flack H D (1983), Acta Cryst. A39, 876-881'
_refine_ls_abs_structure_Flack 0.05(7)
_refine_ls_extinction_method none
_refine_ls_goodness_of_fit_ref 1.058
_refine_ls_hydrogen_treatment mixed
_refine_ls_matrix_type full
_refine_ls_number_parameters 124
_refine_ls_number_reflns 1894
_refine_ls_number_restraints 1
_refine_ls_restrained_S_all 1.058
_refine_ls_R_factor_all 0.0750
_refine_ls_R_factor_gt 0.0542
_refine_ls_shift/su_max 0.000
_refine_ls_shift/su_mean 0.000
_refine_ls_structure_factor_coef Fsqd
_refine_ls_weighting_details 'calc w=1/[\s^2^(Fo^2^)+(0.0925P)^2^+3.4409P] where P=(Fo^2^+2Fc^2^)/3'
_refine_ls_weighting_scheme calc
_refine_ls_wR_factor_gt 0.1404
_refine_ls_wR_factor_ref 0.1667
_reflns_number_gt 1576
_reflns_number_total 1894
_reflns_threshold_expression >2sigma(I)
_cod_data_source_file ic5b02956_si_004.cif
_cod_data_source_block L2_dehydrated_403K
_cod_depositor_comments
;
The following automatic conversions were performed:

data item '_symmetry_cell_setting' value 'Hexagonal' was changed to
'hexagonal' in accordance with the
/home/saulius/struct/COD-crude-data/automatic-downloads/DataCite-retrospective/ACS/depositions/lib/dictionaries/cif_core.dic
dictionary named 'cif_core.dic' version 2.4.2 last updated on
2011-04-26.

Automatic conversion script
Id: cif_fix_values 6909 2019-04-08 15:41:33Z antanas 
;
_cod_original_sg_symbol_H-M P6(3)
_cod_original_formula_sum 'C5 H8 Cr0.33 Mn N4 O2.50'
_cod_database_code 4347270

loop_
_symmetry_equiv_pos_as_xyz
'x, y, z'
'-x, -y, z+1/2'
'-y, x-y, z'
'-x+y, -x, z'
'x-y, x, z+1/2'
'y, -x+y, z+1/2'

loop_
_atom_site_label
_atom_site_type_symbol
_atom_site_fract_x
_atom_site_fract_y
_atom_site_fract_z
_atom_site_U_iso_or_equiv
_atom_site_adp_type
_atom_site_occupancy
_atom_site_symmetry_multiplicity
_atom_site_calc_flag
_atom_site_refinement_flags
Cr1 Cr 0.3333 0.6667 0.9233(2) 0.0223(3) Uani 1 3 d S
Mn1 Mn 0.29540(9) 0.33182(9) 0.54438(16) 0.0414(3) Uani 1 1 d .
O2 O 0.2272(5) 0.1775(5) 0.4064(9) 0.0596(15) Uani 1 1 d .
C5 C 0.5307(5) 0.3208(5) 0.5591(11) 0.0352(13) Uani 1 1 d .
C4 C 0.3524(6) 0.5542(6) 0.7733(10) 0.0398(16) Uani 1 1 d .
O1 O 0.2393(6) 0.0550(5) 0.2464(9) 0.0633(17) Uani 1 1 d .
C1 C 0.2625(7) 0.1555(7) 0.2808(9) 0.0448(17) Uani 1 1 d .
N1 N 0.3398(8) 0.2072(7) 0.0008(9) 0.064(2) Uani 1 1 d .
H1A H 0.4034 0.2551 -0.0548 0.077 Uiso 1 1 calc R
H1B H 0.2791 0.1972 -0.0577 0.077 Uiso 1 1 calc R
C2 C 0.3399(7) 0.2529(6) 0.1651(9) 0.0428(15) Uani 1 1 d .
H1 H 0.4174 0.2848 0.2082 0.051 Uiso 1 1 calc R
N2 N 0.3626(6) 0.4235(5) 0.3049(9) 0.0506(16) Uani 1 1 d .
H2A H 0.3466 0.4802 0.2980 0.061 Uiso 1 1 calc R
H2B H 0.4388 0.4550 0.3039 0.061 Uiso 1 1 calc R
C3 C 0.3151(9) 0.3493(7) 0.1593(13) 0.056(2) Uani 1 1 d .
H2 H 0.3478 0.3937 0.0600 0.068 Uiso 1 1 calc R
H3 H 0.2334 0.3188 0.1555 0.068 Uiso 1 1 calc R
N4 N 0.4518(6) 0.3189(5) 0.6113(10) 0.0528(19) Uani 1 1 d .
N3 N 0.3631(6) 0.4938(6) 0.6910(11) 0.060(2) Uani 1 1 d .
O3 O 0.3333 0.6667 0.410(6) 0.031(11) Uani 0.22(3) 3 d SP
O5 O 0.0000 0.0000 0.025(9) 0.13(2) Uani 0.93(10) 3 d SP
O4 O 0.0000 0.0000 0.393(8) 0.036(19) Uani 0.29(10) 3 d SP

loop_
_atom_site_aniso_label
_atom_site_aniso_U_11
_atom_site_aniso_U_22
_atom_site_aniso_U_33
_atom_site_aniso_U_23
_atom_site_aniso_U_13
_atom_site_aniso_U_12
Cr1 0.0176(4) 0.0176(4) 0.0317(8) 0.000 0.000 0.0088(2)
Mn1 0.0427(6) 0.0448(6) 0.0412(6) -0.0059(5) 0.0037(5) 0.0251(5)
O2 0.066(3) 0.048(3) 0.056(4) -0.013(3) 0.016(3) 0.022(3)
C5 0.033(3) 0.024(3) 0.046(4) 0.002(3) 0.006(3) 0.012(2)
C4 0.030(3) 0.040(4) 0.053(4) -0.015(3) -0.008(3) 0.019(3)
O1 0.074(4) 0.036(3) 0.066(4) -0.011(3) 0.014(3) 0.017(3)
C1 0.047(4) 0.054(4) 0.042(4) -0.012(3) -0.008(3) 0.032(4)
N1 0.104(6) 0.067(4) 0.042(4) -0.002(3) 0.007(4) 0.057(4)
C2 0.056(4) 0.042(4) 0.034(4) -0.001(3) -0.001(3) 0.028(3)
N2 0.063(4) 0.037(3) 0.054(4) 0.001(3) 0.007(3) 0.027(3)
C3 0.080(6) 0.059(5) 0.046(5) 0.003(4) 0.000(5) 0.046(4)
N4 0.038(3) 0.038(3) 0.084(5) 0.000(3) 0.014(3) 0.021(3)
N3 0.052(4) 0.052(4) 0.081(5) -0.034(4) -0.006(4) 0.030(3)
O3 0.022(11) 0.022(11) 0.05(2) 0.000 0.000 0.011(6)
O5 0.061(7) 0.061(7) 0.26(6) 0.000 0.000 0.030(3)
O4 0.019(12) 0.019(12) 0.07(4) 0.000 0.000 0.009(6)

loop_
_atom_type_symbol
_atom_type_description
_atom_type_scat_dispersion_real
_atom_type_scat_dispersion_imag
_atom_type_scat_source
C C 0.0033 0.0016 'International Tables Vol C Tables 4.2.6.8 and 6.1.1.4'
H H 0.0000 0.0000 'International Tables Vol C Tables 4.2.6.8 and 6.1.1.4'
N N 0.0061 0.0033 'International Tables Vol C Tables 4.2.6.8 and 6.1.1.4'
O O 0.0106 0.0060 'International Tables Vol C Tables 4.2.6.8 and 6.1.1.4'
Mn Mn 0.3368 0.7283 'International Tables Vol C Tables 4.2.6.8 and 6.1.1.4'
Cr Cr 0.3209 0.6236 'International Tables Vol C Tables 4.2.6.8 and 6.1.1.4'

loop_
_geom_angle_atom_site_label_1
_geom_angle_atom_site_label_2
_geom_angle_atom_site_label_3
_geom_angle
_geom_angle_site_symmetry_1
_geom_angle_site_symmetry_3
C4 Cr1 C4 88.8(3) 4_565 3_665
C4 Cr1 C4 88.8(3) 4_565 .
C4 Cr1 C4 88.8(3) 3_665 .
C4 Cr1 C5 90.0(3) 4_565 6_565
C4 Cr1 C5 86.5(3) 3_665 6_565
C4 Cr1 C5 175.2(3) . 6_565
C4 Cr1 C5 86.5(3) 4_565 5
C4 Cr1 C5 175.2(3) 3_665 5
C4 Cr1 C5 90.0(3) . 5
C5 Cr1 C5 94.6(3) 6_565 5
C4 Cr1 C5 175.2(3) 4_565 2_665
C4 Cr1 C5 90.0(3) 3_665 2_665
C4 Cr1 C5 86.5(3) . 2_665
C5 Cr1 C5 94.6(3) 6_565 2_665
C5 Cr1 C5 94.6(3) 5 2_665
O2 Mn1 O1 89.6(3) . 5
O2 Mn1 N2 86.9(3) . .
O1 Mn1 N2 162.8(3) 5 .
O2 Mn1 N3 178.6(3) . .
O1 Mn1 N3 89.6(3) 5 .
N2 Mn1 N3 93.5(3) . .
O2 Mn1 N4 90.8(3) . .
O1 Mn1 N4 100.4(3) 5 .
N2 Mn1 N4 96.5(3) . .
N3 Mn1 N4 90.5(3) . .
O2 Mn1 N1 90.6(3) . 5
O1 Mn1 N1 74.6(3) 5 5
N2 Mn1 N1 88.5(3) . 5
N3 Mn1 N1 88.2(3) . 5
N4 Mn1 N1 174.9(3) . 5
C1 O2 Mn1 130.1(6) . .
N4 C5 Cr1 169.4(8) . 2_664
N3 C4 Cr1 179.5(9) . .
C1 O1 Mn1 116.6(5) . 6_554
O2 C1 O1 121.9(8) . .
O2 C1 C2 118.9(7) . .
O1 C1 C2 119.2(7) . .
C2 N1 Mn1 106.0(5) . 6_554
C2 N1 H1A 110.5 . .
Mn1 N1 H1A 110.5 6_554 .
C2 N1 H1B 110.5 . .
Mn1 N1 H1B 110.5 6_554 .
H1A N1 H1B 108.7 . .
N1 C2 C3 112.6(7) . .
N1 C2 C1 109.7(6) . .
C3 C2 C1 114.5(7) . .
N1 C2 H1 106.5 . .
C3 C2 H1 106.5 . .
C1 C2 H1 106.5 . .
C3 N2 Mn1 113.5(5) . .
C3 N2 H2A 108.9 . .
Mn1 N2 H2A 108.9 . .
C3 N2 H2B 108.9 . .
Mn1 N2 H2B 108.9 . .
H2A N2 H2B 107.7 . .
N2 C3 C2 110.8(7) . .
N2 C3 H2 109.5 . .
C2 C3 H2 109.5 . .
N2 C3 H3 109.5 . .
C2 C3 H3 109.5 . .
H2 C3 H3 108.1 . .
C5 N4 Mn1 144.0(8) . .
C4 N3 Mn1 152.8(7) . .

loop_
_geom_bond_atom_site_label_1
_geom_bond_atom_site_label_2
_geom_bond_distance
_geom_bond_site_symmetry_2
Cr1 C4 2.068(7) 4_565
Cr1 C4 2.068(7) 3_665
Cr1 C4 2.068(7) .
Cr1 C5 2.082(7) 6_565
Cr1 C5 2.082(7) 5
Cr1 C5 2.082(7) 2_665
Mn1 O2 2.135(6) .
Mn1 O1 2.155(7) 5
Mn1 N2 2.241(8) .
Mn1 N3 2.253(6) .
Mn1 N4 2.282(7) .
Mn1 N1 2.294(7) 5
O2 C1 1.225(10) .
C5 N4 1.140(9) .
C5 Cr1 2.082(7) 2_664
C4 N3 1.122(10) .
O1 C1 1.269(9) .
O1 Mn1 2.155(6) 6_554
C1 C2 1.531(11) .
N1 C2 1.471(10) .
N1 Mn1 2.294(7) 6_554
N1 H1A 0.9000 .
N1 H1B 0.9000 .
C2 C3 1.507(10) .
C2 H1 0.9800 .
N2 C3 1.475(12) .
N2 H2A 0.9000 .
N2 H2B 0.9000 .
C3 H2 0.9700 .
C3 H3 0.9700 .
O5 O4 1.07(4) 2_554
O4 O5 1.07(4) 2

loop_
_geom_torsion_atom_site_label_1
_geom_torsion_atom_site_label_2
_geom_torsion_atom_site_label_3
_geom_torsion_atom_site_label_4
_geom_torsion
_geom_torsion_site_symmetry_1
O1 Mn1 O2 C1 -165.6(8) 5
N2 Mn1 O2 C1 31.3(8) .
N3 Mn1 O2 C1 141(13) .
N4 Mn1 O2 C1 -65.1(8) .
N1 Mn1 O2 C1 119.8(8) 5
C4 Cr1 C4 N3 71(69) 4_565
C4 Cr1 C4 N3 -18(69) 3_665
C5 Cr1 C4 N3 -5(71) 6_565
C5 Cr1 C4 N3 157(100) 5
C5 Cr1 C4 N3 -108(69) 2_665
Mn1 O2 C1 O1 153.9(7) .
Mn1 O2 C1 C2 -24.1(11) .
Mn1 O1 C1 O2 -169.6(6) 6_554
Mn1 O1 C1 C2 8.4(10) 6_554
Mn1 N1 C2 C3 -165.4(6) 6_554
Mn1 N1 C2 C1 -36.8(8) 6_554
O2 C1 C2 N1 -160.4(8) .
O1 C1 C2 N1 21.6(10) .
O2 C1 C2 C3 -32.8(11) .
O1 C1 C2 C3 149.2(8) .
O2 Mn1 N2 C3 12.2(6) .
O1 Mn1 N2 C3 -66.5(11) 5
N3 Mn1 N2 C3 -166.5(6) .
N4 Mn1 N2 C3 102.6(6) .
N1 Mn1 N2 C3 -78.4(6) 5
Mn1 N2 C3 C2 -58.7(8) .
N1 C2 C3 N2 -155.6(8) .
C1 C2 C3 N2 78.3(9) .
Cr1 C5 N4 Mn1 8(4) 2_664
O2 Mn1 N4 C5 65.6(9) .
O1 Mn1 N4 C5 155.4(9) 5
N2 Mn1 N4 C5 -21.4(10) .
N3 Mn1 N4 C5 -115.0(10) .
N1 Mn1 N4 C5 171(3) 5
Cr1 C4 N3 Mn1 -117(68) .
O2 Mn1 N3 C4 9(15) .
O1 Mn1 N3 C4 -44.1(18) 5
N2 Mn1 N3 C4 119.0(17) .
N4 Mn1 N3 C4 -144.5(18) .
N1 Mn1 N3 C4 30.6(17) 5
